data_1525194
loop_
_publ_author_name
'Salmon, R.'
'Parent, C.'
'Vlasse, M.'
'le Flem, G.'

_publ_section_title
;
 The crystal structure of a new high - Nd - concentration laser material:
 Na3 Nd (P O4)2
;
_journal_name_full 'Materials Research Bulletin'
_journal_page_first 439
_journal_page_last 444
_journal_volume 13
_journal_year 1978
_chemical_formula_sum 'Na3 Nd O8 P2'
_chemical_name_systematic 'Na3 Nd (P O4)2'
_space_group_IT_number 29
_symmetry_space_group_name_Hall 'P 2c -2b'
_symmetry_space_group_name_H-M 'P b c 21'
_cell_angle_alpha 90
_cell_angle_beta 90
_cell_angle_gamma 90
_cell_formula_units_Z 24
_cell_length_a 15.874
_cell_length_b 13.952
_cell_length_c 18.47
_cell_volume 4090.626
_citation_journal_id_ASTM MRBUAC
_cod_data_source_file Salmon_MRBUAC_1978_402.cif
_cod_data_source_block Na3Nd1O8P2
_cod_original_cell_volume 4090.625
_cod_original_sg_symbol_Hall 'P 2c -2ac (y,-x,z)'
_cod_original_formula_sum 'Na3 Nd1 O8 P2'
_cod_database_code 1525194

loop_
_symmetry_equiv_pos_as_xyz
x,y,z
-x,-y,z+1/2
x,-y+1/2,z+1/2
-x,y+1/2,z

loop_
_atom_site_label
_atom_site_type_symbol
_atom_site_fract_x
_atom_site_fract_y
_atom_site_fract_z
_atom_site_occupancy
_atom_site_U_iso_or_equiv
O45 O-2 0.854 0.116 0.135 1 0.0
P2 P+5 0.9946 0.51 0.0724 1 0.0
O32 O-2 0.402 0.016 0.301 1 0.0
O46 O-2 0.807 0.264 0.067 1 0.0
P8 P+5 0.4918 0.0255 0.3235 1 0.0
O37 O-2 0.638 0.129 0.08 1 0.0
Na9 Na+1 0.333 0.297 0.073 1 0.0
O11 O-2 0.082 0.262 0.174 1 0.0
Nd5 Nd+3 0.64 0.1288 0.2339 1 0.0
P9 P+5 0.6706 0.2651 0.4081 1 0.0
Na2 Na+1 0.003 0.296 0.073 1 0.0
O29 O-2 0.505 0.995 0.405 1 0.0
Na16 Na+1 0.822 0.364 0.978 1 0.0
O38 O-2 0.681 0.987 0.156 1 0.0
O14 O-2 0.07 0.045 0.292 1 0.0
Na14 Na+1 0.682 0.513 0.415 1 0.0
Nd2 Nd+3 0.1648 0.1131 0.9988 1 0.0
O39 O-2 0.75 0.009 0.035 1 0.0
O31 O-2 0.555 0.97 0.271 1 0.0
P5 P+5 0.3474 0.2669 0.4087 1 0.0
O36 O-2 0.621 0.348 0.423 1 0.0
O34 O-2 0.669 0.25 0.323 1 0.0
O24 O-2 0.263 0.982 0.038 1 0.0
Na12 Na+1 0.5 0.304 0.317 1 0.0
O27 O-2 0.572 0.275 0.191 1 0.0
P6 P+5 0.3384 0.0197 0.0801 1 0.0
O42 O-2 0.865 0.935 0.275 1 0.0
Na11 Na+1 0.501 0.446 0.162 1 0.0
Nd4 Nd+3 0.514 0.1116 0.0068 1 0.0
O26 O-2 0.506 0.273 0.072 1 0.0
Na4 Na+1 0.189 0.363 0.975 1 0.0
O13 O-2 0.158 0.996 0.397 1 0.0
O17 O-2 0.319 0.18 0.453 1 0.0
O25 O-2 0.492 0.121 0.158 1 0.0
O1 O-2 0.968 0.373 0.412 1 0.0
O40 O-2 0.592 0.982 0.037 1 0.0
Na5 Na+1 0.16 0.45 0.151 1 0.0
O5 O-2 0.005 0.117 0.059 1 0.0
P3 P+5 0.1703 0.225 0.1467 1 0.0
O19 O-2 0.432 0.295 0.426 1 0.0
P1 P+5 0.0074 0.284 0.3995 1 0.0
Na15 Na+1 0.67 0.295 0.077 1 0.0
P4 P+5 0.1637 0.0174 0.3184 1 0.0
P11 P+5 0.8227 0.0176 0.3219 1 0.0
Na13 Na+1 0.678 0.379 0.255 1 0.0
O48 O-2 0.751 0.235 0.195 1 0.0
O10 O-2 0.176 0.255 0.065 1 0.0
Na1 Na+1 0.002 0.397 0.258 1 0.0
O12 O-2 0.24 0.259 0.197 1 0.0
O47 O-2 0.906 0.283 0.177 1 0.0
Nd6 Nd+3 0.8596 0.1168 0.9928 1 0.0
O20 O-2 0.282 0.362 0.422 1 0.0
O44 O-2 0.893 0.097 0.298 1 0.0
O4 O-2 0.1 0.269 0.428 1 0.0
O18 O-2 0.337 0.26 0.323 1 0.0
O7 O-2 0.09 0.973 0.036 1 0.0
O15 O-2 0.192 0.925 0.279 1 0.0
P12 P+5 0.8238 0.2183 0.144 1 0.0
O28 O-2 0.419 0.284 0.18 1 0.0
Na6 Na+1 0.163 0.274 0.312 1 0.0
O41 O-2 0.843 0.99 0.402 1 0.0
Na10 Na+1 0.51 0.367 0.975 1 0.0
Nd3 Nd+3 0.3347 0.1377 0.2257 1 0.0
O35 O-2 0.766 0.294 0.426 1 0.0
O22 O-2 0.332 0.982 0.156 1 0.0
Nd1 Nd+3 0.9934 0.1389 0.2171 1 0.0
O3 O-2 0.013 0.256 0.323 1 0.0
P7 P+5 0.4961 0.2348 0.1503 1 0.0
Na8 Na+1 0.33 0.511 0.421 1 0.0
O21 O-2 0.339 0.132 0.079 1 0.0
O8 O-2 0.928 0.961 0.03 1 0.0
O6 O-2 0.001 0.994 0.156 1 0.0
O43 O-2 0.735 0.044 0.309 1 0.0
O30 O-2 0.513 0.137 0.319 1 0.0
O9 O-2 0.161 0.12 0.136 1 0.0
Na17 Na+1 0.838 0.447 0.152 1 0.0
O33 O-2 0.656 0.175 0.449 1 0.0
O23 O-2 0.417 0.982 0.042 1 0.0
P10 P+5 0.6692 0.0214 0.0792 1 0.0
O2 O-2 0.945 0.222 0.449 1 0.0
Na18 Na+1 0.839 0.272 0.31 1 0.0
Na3 Na+1 0.02 0.548 0.404 1 0.0
O16 O-2 0.222 0.096 0.296 1 0.0
Na7 Na+1 0.33 0.38 0.251 1 0.0
